data_1555125
loop_
_publ_author_name
'Zhao, Mei-Xin'
'Liu, Qiang'
'Yu, Kun-Ming'
'Zhao, Xiao-Li'
'Shi, Min'

_publ_section_title
;
 Organocatalyzed asymmetric formal [3 + 2] cycloaddition of
 isocyanoacetates with N-itaconimides: facile access to optically active
 spiropyrroline succinimide derivatives
;
_journal_issue 23
_journal_name_full 'Organic Chemistry Frontiers'
_journal_page_first 3879
_journal_paper_doi 10.1039/C9QO00939F
_journal_volume 6
_journal_year 2019
_chemical_absolute_configuration ad
_chemical_formula_moiety 'C21 H17 Br N2 O4, C H Cl3'
_chemical_formula_sum 'C22 H18 Br Cl3 N2 O4'
_chemical_formula_weight 560.64
_space_group_crystal_system monoclinic
_space_group_IT_number 4
_space_group_name_Hall 'P 2yb'
_space_group_name_H-M_alt 'P 1 21 1'
_atom_sites_solution_hydrogens geom
_atom_sites_solution_primary dual
_audit_creation_date 2019-03-29
_audit_creation_method
;
Olex2 1.2
(compiled 2018.05.29 svn.r3508 for OlexSys, GUI svn.r5506)
;
_audit_update_record
;
2019-04-11 deposited with the CCDC.	2019-10-16 downloaded from the CCDC.
;
_cell_angle_alpha 90
_cell_angle_beta 115.145(3)
_cell_angle_gamma 90
_cell_formula_units_Z 2
_cell_length_a 13.3229(3)
_cell_length_b 6.20240(10)
_cell_length_c 15.4655(4)
_cell_measurement_reflns_used 14508
_cell_measurement_temperature 293(2)
_cell_measurement_theta_max 74.2650
_cell_measurement_theta_min 5.7210
_cell_volume 1156.87(5)
_computing_cell_refinement 'CrysAlisPro 1.171.39.32a (Rigaku OD, 2017)'
_computing_data_collection 'CrysAlisPro 1.171.39.32a (Rigaku OD, 2017)'
_computing_data_reduction 'CrysAlisPro 1.171.39.32a (Rigaku OD, 2017)'
_computing_molecular_graphics 'Olex2 (Dolomanov et al., 2009)'
_computing_publication_material 'Olex2 (Dolomanov et al., 2009)'
_computing_structure_refinement 'ShelXL (Sheldrick, 2015)'
_computing_structure_solution 'ShelXT (Sheldrick, 2015)'
_diffrn_ambient_temperature 293(2)
_diffrn_detector 'CCD plate'
_diffrn_measured_fraction_theta_full 0.999
_diffrn_measured_fraction_theta_max 0.987
_diffrn_measurement_details
;
List of Runs (angles in degrees, time in seconds):

  # Type    Start    End  Width  t~exp~   \w     \q     \k     \f   Frames
#--------------------------------------------------------------------------
  1  \w    -31.00  27.00   1.00    4.00    --    0.00  82.00-180.00   58
  2  \w    -19.00  28.00   1.00    4.00    --    0.00  38.00 -30.00   47
  3  \w    -49.00  19.00   1.00    4.00    --    0.00 -38.00-180.00   68
  4  \w    -15.00  11.00   1.00    4.00    --    0.00 -77.00-180.00   26
  5  \w    -14.00  31.00   1.00    4.00    --    0.00  38.00 -90.00   45
  6  \w     31.00  67.00   1.00    4.00    --    0.00  38.00 -30.00   36
  7  \w     46.00  89.00   1.00    4.00    --    0.00  38.00 -90.00   43
  8  \w     33.00  82.00   1.00    4.00    --    0.00  82.00-180.00   49
  9  \w    -85.00 -60.00   1.00    4.00    --    0.00 -77.00-180.00   25
 10  \w    -23.00  80.00   1.00    4.00    --    0.00  57.00  60.00  103
 11  \w    -86.00 -54.00   1.00    4.00    --    0.00 -38.00-180.00   32
 12  \w     47.00  86.00   1.00    4.00    --    0.00  38.00 120.00   39
 13  \w     64.00  89.00   1.00    4.00    --   95.80  82.00 -30.00   25
 14  \w    134.00 185.00   1.00    4.00    --   95.80  76.00 133.88   51
 15  \w    154.00 182.00   1.00    4.00    --   95.80  69.00-122.22   28
 16  \w     65.00  94.00   1.00    4.00    --   95.80  76.00 133.88   29
 17  \w    153.00 184.00   1.00    4.00    --   95.80  67.00 -35.23   31
 18  \w    104.00 130.00   1.00    4.00    --   95.80  69.00-122.22   26
 19  \w    122.00 183.00   1.00    4.00    --   95.80  58.00  17.89   61
 20  \w    160.00 185.00   1.00    4.00    --   95.80  82.00-150.00   25
 21  \w     65.00  91.00   1.00    4.00    --   95.80  77.00 120.00   26
 22  \w     70.00  95.00   1.00    4.00    --   95.80  67.00 -35.23   25
 23  \w     63.00  89.00   1.00    4.00    --   95.80  82.00  60.00   26
 24  \w     65.00  91.00   1.00    4.00    --   95.80  77.00-150.00   26
 25  \w      7.00  55.00   1.00    4.00    --   95.80 -82.00-120.00   48
 26  \w     58.00 118.00   1.00    4.00    --   95.80 -82.00-120.00   60
 27  \w    129.00 185.00   1.00    4.00    --   95.80  82.00  90.00   56
 28  \w     63.00  89.00   1.00    4.00    --   95.80  82.00  30.00   26
 29  \w    154.00 180.00   1.00    4.00    --   95.80  82.00  30.00   26
 30  \w     66.00  91.00   1.00    4.00    --   95.80  77.00-180.00   25
 31  \w     63.00  95.00   1.00    4.00    --   95.80  82.00  90.00   32
 32  \w     72.00 110.00   1.00    4.00    --   95.80  55.00 -31.18   38
 33  \w     68.00  95.00   1.00    4.00    --   95.80  69.00-122.22   27
 34  \w     95.00 126.00   1.00    4.00    --   95.80 -77.00  30.00   31
 35  \w     15.00 101.00   1.00    4.00    --   95.80 -82.00-180.00   86
 36  \w     13.00  80.00   1.00    4.00    --   95.80 -77.00  30.00   67
 37  \w     64.00  90.00   1.00    4.00    --   95.80  80.00   5.55   26
 38  \w     77.00 170.00   1.00    4.00    --   95.80  45.00  60.00   93
 39  \w     65.00  91.00   1.00    4.00    --   95.80  77.00 -90.00   26
 40  \w    134.00 183.00   1.00    4.00    --   95.80  77.00 -90.00   49
 41  \w     66.00 108.00   1.00    4.00    --   95.80  77.00 -30.00   42
 42  \w     65.00  91.00   1.00    4.00    --   95.80  77.00  90.00   26
 43  \w    141.00 166.00   1.00    4.00    --   95.80  77.00  90.00   25
 44  \w     63.00  89.00   1.00    4.00    --   95.80  82.00-150.00   26
 45  \w     76.00 139.00   1.00    4.00    --   95.80  45.00 120.00   63
 46  \w     88.00 127.00   1.00    4.00    --   95.80 -82.00  90.00   39
 47  \w     65.00  91.00   1.00    4.00    --   95.80  77.00 -60.00   26
 48  \w     65.00  91.00   1.00    4.00    --   95.80  77.00 150.00   26
 49  \w     76.00 117.00   1.00    4.00    --   95.80  30.00  60.00   41
 50  \w     79.00 131.00   1.00    4.00    --   95.80  45.00-180.00   52
 51  \w     75.00 183.00   1.00    4.00    --   95.80  45.00-150.00  108
 52  \w     76.00 150.00   1.00    4.00    --   95.80  45.00 -30.00   74
 53  \w     77.00 137.00   1.00    4.00    --   95.80  45.00 150.00   60
 54  \w     63.00  90.00   1.00    4.00    --   95.80  82.00 150.00   27
 55  \w      8.00 126.00   1.00    4.00    --   95.80 -82.00   0.00  118
 56  \w     64.00  89.00   1.00    4.00    --   95.80  79.00-109.85   25
 57  \w     84.00 125.00   1.00    4.00    --   95.80  30.00  30.00   41
 58  \w     76.00 165.00   1.00    4.00    --   95.80  45.00-120.00   89
 59  \w     72.00  97.00   1.00    4.00    --   95.80  61.00 -60.00   25
 60  \w     69.00 184.00   1.00    4.00    --   95.80  66.00  67.50  115
 61  \w     72.00  99.00   1.00    4.00    --   95.80  58.00  17.89   27
 62  \w     66.00  93.00   1.00    4.00    --   95.80  82.00-180.00   27
 63  \w     75.00 168.00   1.00    4.00    --   95.80  57.00 -96.89   93
;
_diffrn_measurement_device 'four-circle diffractometer'
_diffrn_measurement_device_type 'XtaLAB AFC12 (RINC): Kappa dual home/near'
_diffrn_measurement_method '\w scans'
_diffrn_orient_matrix_type 'CrysAlisPro convention (1999,Acta A55,543-557)'
_diffrn_orient_matrix_UB_11 0.0237878000
_diffrn_orient_matrix_UB_12 -0.0969476000
_diffrn_orient_matrix_UB_13 0.0985229000
_diffrn_orient_matrix_UB_21 0.1099946000
_diffrn_orient_matrix_UB_22 0.1259675000
_diffrn_orient_matrix_UB_23 0.0443841000
_diffrn_orient_matrix_UB_31 -0.0604892000
_diffrn_orient_matrix_UB_32 0.1908409000
_diffrn_orient_matrix_UB_33 0.0207054000
_diffrn_radiation_monochromator graphite
_diffrn_radiation_probe x-ray
_diffrn_radiation_type CuK\a
_diffrn_radiation_wavelength 1.54184
_diffrn_reflns_av_R_equivalents 0.0832
_diffrn_reflns_av_unetI/netI 0.0405
_diffrn_reflns_Laue_measured_fraction_full 0.999
_diffrn_reflns_Laue_measured_fraction_max 0.987
_diffrn_reflns_limit_h_max 16
_diffrn_reflns_limit_h_min -16
_diffrn_reflns_limit_k_max 7
_diffrn_reflns_limit_k_min -7
_diffrn_reflns_limit_l_max 19
_diffrn_reflns_limit_l_min -19
_diffrn_reflns_number 23138
_diffrn_reflns_point_group_measured_fraction_full 0.998
_diffrn_reflns_point_group_measured_fraction_max 0.974
_diffrn_reflns_theta_full 67.684
_diffrn_reflns_theta_max 74.806
_diffrn_reflns_theta_min 3.665
_diffrn_source 'fine-focus sealed X-ray tube'
_diffrn_source_type 'Enhance (Cu) X-ray Source'
_exptl_absorpt_coefficient_mu 5.890
_exptl_absorpt_correction_T_max 1.00000
_exptl_absorpt_correction_T_min 0.38135
_exptl_absorpt_correction_type multi-scan
_exptl_absorpt_process_details
;
CrysAlisPro 1.171.39.32a (Rigaku Oxford Diffraction, 2017)
Empirical absorption correction using spherical harmonics,
 implemented in SCALE3 ABSPACK scaling algorithm.
;
_exptl_crystal_colour 'clear light colourless'
_exptl_crystal_colour_lustre clear
_exptl_crystal_colour_modifier light
_exptl_crystal_colour_primary colourless
_exptl_crystal_density_diffrn 1.609
_exptl_crystal_description needle
_exptl_crystal_F_000 564
_exptl_crystal_size_max 0.36
_exptl_crystal_size_mid 0.06
_exptl_crystal_size_min 0.04
_refine_diff_density_max 1.232
_refine_diff_density_min -0.737
_refine_diff_density_rms 0.080
_refine_ls_abs_structure_details
;
 Flack x determined using 1811 quotients [(I+)-(I-)]/[(I+)+(I-)]
 (Parsons, Flack and Wagner, Acta Cryst. B69 (2013) 249-259).
;
_refine_ls_abs_structure_Flack -0.012(14)
_refine_ls_extinction_method none
_refine_ls_goodness_of_fit_ref 1.093
_refine_ls_hydrogen_treatment constr
_refine_ls_matrix_type full
_refine_ls_number_parameters 290
_refine_ls_number_reflns 4644
_refine_ls_number_restraints 1
_refine_ls_restrained_S_all 1.093
_refine_ls_R_factor_all 0.0443
_refine_ls_R_factor_gt 0.0424
_refine_ls_shift/su_max 0.001
_refine_ls_shift/su_mean 0.000
_refine_ls_structure_factor_coef Fsqd
_refine_ls_weighting_details 'w=1/[\s^2^(Fo^2^)+(0.0592P)^2^+1.1260P] where P=(Fo^2^+2Fc^2^)/3'
_refine_ls_weighting_scheme calc
_refine_ls_wR_factor_gt 0.1096
_refine_ls_wR_factor_ref 0.1112
_reflns_Friedel_coverage 0.799
_reflns_Friedel_fraction_full 0.996
_reflns_Friedel_fraction_max 0.957
_reflns_number_gt 4428
_reflns_number_total 4644
_reflns_threshold_expression 'I > 2\s(I)'
_cod_data_source_file c9qo00939f2.cif
_cod_data_source_block exp_745
_cod_database_code 1555125
_shelx_shelxl_version_number 2016/6
_shelx_space_group_comment
;
The symmetry employed for this shelxl refinement is uniquely defined
by the following loop, which should always be used as a source of
symmetry information in preference to the above space-group names.
They are only intended as comments.
;
_shelx_estimated_absorpt_t_max 0.799
_shelx_estimated_absorpt_t_min 0.226
_reflns_odcompleteness_completeness 99.91
_reflns_odcompleteness_iscentric 1
_reflns_odcompleteness_theta 66.97
_olex2_refinement_description
;
1. Fixed Uiso
 At 1.2 times of:
  All C(H) groups, All C(H,H) groups
 At 1.5 times of:
  All C(H,H,H) groups
2.a Ternary CH refined with riding coordinates:
 C22(H22)
2.b Secondary CH2 refined with riding coordinates:
 C8(H8a,H8b), C11(H11a,H11b)
2.c Aromatic/amide H refined with riding coordinates:
 C1(H1), C2(H2), C4(H4), C5(H5), C10(H10), C15(H15), C16(H16), C17(H17),
 C18(H18), C19(H19)
2.d Idealised Me refined as rotating group:
 C21(H21a,H21b,H21c)
;
_olex2_submission_special_instructions 'No special instructions were received'
_oxdiff_exptl_absorpt_empirical_details
;
Empirical correction (ABSPACK) includes:
- Absorption correction using spherical harmonics
- Frame scaling
;
_oxdiff_exptl_absorpt_empirical_full_max 3.648
_oxdiff_exptl_absorpt_empirical_full_min 0.384

loop_
_space_group_symop_operation_xyz
'x, y, z'
'-x, y+1/2, -z'

loop_
_atom_site_label
_atom_site_type_symbol
_atom_site_fract_x
_atom_site_fract_y
_atom_site_fract_z
_atom_site_U_iso_or_equiv
_atom_site_adp_type
_atom_site_occupancy
_atom_site_site_symmetry_order
_atom_site_calc_flag
_atom_site_refinement_flags_posn
Br1 Br 1.07944(4) 0.14912(14) 0.73280(3) 0.0385(2) Uani 1 1 d .
O1 O 0.5634(3) 0.0497(6) 0.3561(3) 0.0231(8) Uani 1 1 d .
O2 O 0.5342(3) 0.3790(6) 0.4017(3) 0.0236(8) Uani 1 1 d .
O3 O 0.4260(3) 0.4282(6) 0.1850(2) 0.0204(7) Uani 1 1 d .
O4 O 0.5041(3) 0.9838(6) 0.0311(2) 0.0227(7) Uani 1 1 d .
N1 N 0.6818(3) 0.2123(7) 0.2670(3) 0.0173(8) Uani 1 1 d .
N2 N 0.4405(3) 0.7315(7) 0.1051(3) 0.0163(8) Uani 1 1 d .
C1 C 0.8146(4) 0.4438(9) 0.5141(3) 0.0222(10) Uani 1 1 d .
H1 H 0.773517 0.569307 0.506369 0.027 Uiso 1 1 calc R
C2 C 0.9054(4) 0.4053(9) 0.6011(3) 0.0242(11) Uani 1 1 d .
H2 H 0.925853 0.504581 0.650755 0.029 Uiso 1 1 calc R
C3 C 0.9640(4) 0.2161(10) 0.6115(3) 0.0262(12) Uani 1 1 d .
C4 C 0.9387(4) 0.0701(9) 0.5374(4) 0.0226(11) Uani 1 1 d .
H4 H 0.981145 -0.053558 0.545013 0.027 Uiso 1 1 calc R
C5 C 0.8475(4) 0.1135(9) 0.4506(3) 0.0202(10) Uani 1 1 d .
H5 H 0.828964 0.017070 0.400055 0.024 Uiso 1 1 calc R
C6 C 0.7844(4) 0.2987(9) 0.4390(3) 0.0187(10) Uani 1 1 d .
C7 C 0.6792(4) 0.3364(8) 0.3478(3) 0.0173(9) Uani 1 1 d .
C8 C 0.6623(4) 0.5758(8) 0.3149(3) 0.0174(9) Uani 1 1 d .
H8A H 0.613722 0.649788 0.337399 0.021 Uiso 1 1 calc R
H8B H 0.732517 0.651657 0.337749 0.021 Uiso 1 1 calc R
C9 C 0.6082(4) 0.5573(8) 0.2044(3) 0.0173(9) Uani 1 1 d .
C10 C 0.6456(4) 0.3321(8) 0.1934(3) 0.0166(9) Uani 1 1 d .
H10 H 0.642214 0.283832 0.135258 0.020 Uiso 1 1 calc R
C11 C 0.6324(4) 0.7399(8) 0.1499(3) 0.0187(9) Uani 1 1 d .
H11A H 0.681064 0.845851 0.194024 0.022 Uiso 1 1 calc R
H11B H 0.667812 0.684346 0.111185 0.022 Uiso 1 1 calc R
C12 C 0.5225(4) 0.8396(8) 0.0879(3) 0.0164(9) Uani 1 1 d .
C13 C 0.4815(4) 0.5578(8) 0.1656(3) 0.0176(10) Uani 1 1 d .
C14 C 0.3242(4) 0.7802(9) 0.0531(3) 0.0200(10) Uani 1 1 d .
C15 C 0.2859(4) 0.9822(10) 0.0612(4) 0.0259(11) Uani 1 1 d .
H15 H 0.334348 1.086145 0.100125 0.031 Uiso 1 1 calc R
C16 C 0.1732(5) 1.0284(10) 0.0101(4) 0.0308(13) Uani 1 1 d .
H16 H 0.146120 1.163855 0.015051 0.037 Uiso 1 1 calc R
C17 C 0.1020(5) 0.8726(11) -0.0477(4) 0.0349(14) Uani 1 1 d .
H17 H 0.027095 0.903918 -0.081721 0.042 Uiso 1 1 calc R
C18 C 0.1413(4) 0.6714(12) -0.0554(4) 0.0328(12) Uani 1 1 d .
H18 H 0.092799 0.567373 -0.094176 0.039 Uiso 1 1 calc R
C19 C 0.2538(4) 0.6234(10) -0.0049(3) 0.0254(11) Uani 1 1 d .
H19 H 0.281015 0.488396 -0.010262 0.031 Uiso 1 1 calc R
C20 C 0.5825(4) 0.2605(8) 0.3702(3) 0.0173(10) Uani 1 1 d .
C21 C 0.4749(5) -0.0356(10) 0.3770(4) 0.0293(12) Uani 1 1 d .
H21A H 0.404598 0.004085 0.326931 0.044 Uiso 1 1 calc GR
H21B H 0.480923 0.022427 0.436590 0.044 Uiso 1 1 calc GR
H21C H 0.480549 -0.189900 0.381464 0.044 Uiso 1 1 calc GR
Cl1 Cl 0.28416(13) 0.4907(4) 0.40284(11) 0.0484(5) Uani 1 1 d .
Cl2 Cl 0.18719(13) 0.2187(2) 0.23790(13) 0.0447(4) Uani 1 1 d .
Cl3 Cl 0.19202(13) 0.6771(3) 0.21273(12) 0.0428(4) Uani 1 1 d .
C22 C 0.2626(4) 0.4574(10) 0.2841(4) 0.0276(11) Uani 1 1 d .
H22 H 0.334909 0.444320 0.282178 0.033 Uiso 1 1 calc R

loop_
_atom_site_aniso_label
_atom_site_aniso_U_11
_atom_site_aniso_U_22
_atom_site_aniso_U_33
_atom_site_aniso_U_23
_atom_site_aniso_U_13
_atom_site_aniso_U_12
Br1 0.0204(2) 0.0711(5) 0.0170(2) 0.0059(3) 0.00131(19) 0.0086(3)
O1 0.0229(18) 0.0176(18) 0.031(2) 0.0012(14) 0.0134(16) 0.0001(14)
O2 0.0254(18) 0.024(2) 0.0229(18) 0.0001(15) 0.0119(15) 0.0033(15)
O3 0.0217(16) 0.0201(18) 0.0183(16) 0.0010(14) 0.0073(13) -0.0029(15)
O4 0.0257(17) 0.0218(19) 0.0170(16) 0.0060(15) 0.0054(14) 0.0000(15)
N1 0.0197(18) 0.016(2) 0.0132(17) -0.0025(15) 0.0046(14) -0.0002(15)
N2 0.0178(18) 0.0162(19) 0.0137(18) 0.0040(15) 0.0055(15) 0.0013(15)
C1 0.025(2) 0.023(2) 0.016(2) -0.001(2) 0.0068(19) 0.003(2)
C2 0.025(2) 0.032(3) 0.014(2) -0.005(2) 0.007(2) 0.000(2)
C3 0.016(2) 0.045(4) 0.015(2) 0.002(2) 0.0039(18) 0.001(2)
C4 0.017(2) 0.028(3) 0.022(2) 0.006(2) 0.0076(19) 0.0052(19)
C5 0.021(2) 0.022(3) 0.016(2) 0.0032(19) 0.0071(17) 0.003(2)
C6 0.015(2) 0.024(3) 0.016(2) -0.0022(19) 0.0059(18) -0.0013(19)
C7 0.019(2) 0.016(2) 0.015(2) -0.0050(18) 0.0053(17) -0.0002(19)
C8 0.021(2) 0.019(2) 0.010(2) 0.0001(17) 0.0053(17) -0.0007(18)
C9 0.017(2) 0.021(2) 0.011(2) 0.0001(17) 0.0035(17) -0.0012(18)
C10 0.015(2) 0.017(2) 0.015(2) -0.0030(18) 0.0041(17) -0.0024(18)
C11 0.020(2) 0.018(2) 0.014(2) 0.0017(18) 0.0040(18) -0.0018(18)
C12 0.024(2) 0.011(2) 0.012(2) -0.0018(16) 0.0063(18) -0.0038(19)
C13 0.018(2) 0.021(3) 0.013(2) -0.0025(17) 0.0064(18) -0.0012(18)
C14 0.017(2) 0.025(3) 0.015(2) 0.0030(19) 0.0044(18) 0.0021(19)
C15 0.024(2) 0.029(3) 0.023(2) 0.003(2) 0.008(2) 0.004(2)
C16 0.028(3) 0.036(3) 0.030(3) 0.011(2) 0.014(2) 0.012(2)
C17 0.022(3) 0.048(4) 0.029(3) 0.009(3) 0.005(2) 0.006(2)
C18 0.024(2) 0.042(3) 0.023(2) -0.002(3) 0.0015(19) -0.003(3)
C19 0.025(2) 0.030(3) 0.019(2) -0.002(2) 0.0069(18) -0.002(2)
C20 0.018(2) 0.016(2) 0.015(2) -0.0004(18) 0.0042(18) 0.0036(18)
C21 0.024(3) 0.024(3) 0.042(3) 0.005(2) 0.016(2) -0.001(2)
Cl1 0.0354(7) 0.0809(13) 0.0279(7) -0.0105(8) 0.0126(6) 0.0130(8)
Cl2 0.0420(8) 0.0265(8) 0.0579(10) -0.0045(7) 0.0138(7) -0.0063(6)
Cl3 0.0521(8) 0.0292(8) 0.0572(9) 0.0125(7) 0.0328(7) 0.0070(7)
C22 0.022(2) 0.033(3) 0.031(3) -0.003(2) 0.014(2) -0.006(2)

loop_
_atom_type_symbol
_atom_type_description
_atom_type_scat_dispersion_real
_atom_type_scat_dispersion_imag
_atom_type_scat_source
C C 0.0181 0.0091 'International Tables Vol C Tables 4.2.6.8 and 6.1.1.4'
H H 0.0000 0.0000 'International Tables Vol C Tables 4.2.6.8 and 6.1.1.4'
Br Br -0.6763 1.2805 'International Tables Vol C Tables 4.2.6.8 and 6.1.1.4'
Cl Cl 0.3639 0.7018 'International Tables Vol C Tables 4.2.6.8 and 6.1.1.4'
N N 0.0311 0.0180 'International Tables Vol C Tables 4.2.6.8 and 6.1.1.4'
O O 0.0492 0.0322 'International Tables Vol C Tables 4.2.6.8 and 6.1.1.4'

loop_
_geom_angle_atom_site_label_1
_geom_angle_atom_site_label_2
_geom_angle_atom_site_label_3
_geom_angle
C20 O1 C21 116.1(4)
C10 N1 C7 108.4(4)
C12 N2 C14 122.3(4)
C13 N2 C12 112.8(4)
C13 N2 C14 124.3(4)
C2 C1 H1 119.3
C6 C1 H1 119.3
C6 C1 C2 121.4(5)
C1 C2 H2 120.9
C3 C2 C1 118.3(5)
C3 C2 H2 120.9
C2 C3 Br1 118.8(4)
C2 C3 C4 122.2(5)
C4 C3 Br1 119.0(4)
C3 C4 H4 120.9
C3 C4 C5 118.3(5)
C5 C4 H4 120.9
C4 C5 H5 119.6
C6 C5 C4 120.9(5)
C6 C5 H5 119.6
C1 C6 C5 119.0(4)
C1 C6 C7 120.0(4)
C5 C6 C7 120.9(4)
N1 C7 C6 111.0(4)
N1 C7 C8 105.8(4)
N1 C7 C20 110.6(4)
C6 C7 C8 113.4(4)
C6 C7 C20 105.8(4)
C20 C7 C8 110.3(4)
C7 C8 H8A 111.2
C7 C8 H8B 111.2
H8A C8 H8B 109.1
C9 C8 C7 103.0(4)
C9 C8 H8A 111.2
C9 C8 H8B 111.2
C10 C9 C8 99.9(4)
C10 C9 C11 117.7(4)
C10 C9 C13 108.5(4)
C11 C9 C8 116.4(4)
C11 C9 C13 103.8(4)
C13 C9 C8 110.5(4)
N1 C10 C9 117.1(4)
N1 C10 H10 121.5
C9 C10 H10 121.5
C9 C11 H11A 110.5
C9 C11 H11B 110.5
H11A C11 H11B 108.7
C12 C11 C9 106.3(4)
C12 C11 H11A 110.5
C12 C11 H11B 110.5
O4 C12 N2 124.2(4)
O4 C12 C11 127.8(4)
N2 C12 C11 108.0(4)
O3 C13 N2 125.4(4)
O3 C13 C9 126.0(4)
N2 C13 C9 108.6(4)
C15 C14 N2 119.4(5)
C15 C14 C19 121.5(5)
C19 C14 N2 119.0(5)
C14 C15 H15 120.5
C14 C15 C16 119.1(5)
C16 C15 H15 120.5
C15 C16 H16 120.0
C17 C16 C15 119.9(6)
C17 C16 H16 120.0
C16 C17 H17 119.8
C18 C17 C16 120.5(5)
C18 C17 H17 119.8
C17 C18 H18 119.9
C17 C18 C19 120.1(6)
C19 C18 H18 119.9
C14 C19 C18 118.9(6)
C14 C19 H19 120.6
C18 C19 H19 120.6
O1 C20 C7 112.5(4)
O2 C20 O1 124.4(5)
O2 C20 C7 123.0(5)
O1 C21 H21A 109.5
O1 C21 H21B 109.5
O1 C21 H21C 109.5
H21A C21 H21B 109.5
H21A C21 H21C 109.5
H21B C21 H21C 109.5
Cl1 C22 Cl2 109.7(3)
Cl1 C22 Cl3 112.0(3)
Cl1 C22 H22 108.5
Cl2 C22 H22 108.5
Cl3 C22 Cl2 109.7(3)
Cl3 C22 H22 108.5

loop_
_geom_bond_atom_site_label_1
_geom_bond_atom_site_label_2
_geom_bond_distance
Br1 C3 1.899(5)
O1 C20 1.332(6)
O1 C21 1.449(6)
O2 C20 1.209(6)
O3 C13 1.213(6)
O4 C12 1.203(6)
N1 C7 1.480(6)
N1 C10 1.270(6)
N2 C12 1.399(6)
N2 C13 1.379(6)
N2 C14 1.443(6)
C1 H1 0.9300
C1 C2 1.395(7)
C1 C6 1.387(7)
C2 H2 0.9300
C2 C3 1.380(8)
C3 C4 1.386(8)
C4 H4 0.9300
C4 C5 1.402(7)
C5 H5 0.9300
C5 C6 1.389(7)
C6 C7 1.526(6)
C7 C8 1.554(7)
C7 C20 1.543(7)
C8 H8A 0.9700
C8 H8B 0.9700
C8 C9 1.552(6)
C9 C10 1.517(7)
C9 C11 1.526(7)
C9 C13 1.532(6)
C10 H10 0.9300
C11 H11A 0.9700
C11 H11B 0.9700
C11 C12 1.502(7)
C14 C15 1.378(8)
C14 C19 1.384(7)
C15 H15 0.9300
C15 C16 1.397(7)
C16 H16 0.9300
C16 C17 1.383(9)
C17 H17 0.9300
C17 C18 1.377(10)
C18 H18 0.9300
C18 C19 1.397(7)
C19 H19 0.9300
C21 H21A 0.9600
C21 H21B 0.9600
C21 H21C 0.9600
Cl1 C22 1.746(6)
Cl2 C22 1.761(6)
Cl3 C22 1.754(6)
C22 H22 0.9800
